data_4080529
loop_
_publ_author_name
'Antonov, Artem A.'
'Samsonenko, Denis G.'
'Talsi, Evgenii P.'
'Bryliakov, Konstantin P.'

_publ_section_title
;
 Formation of Cationic Intermediates upon the Activation of
 Bis(imino)pyridine Nickel Catalysts
;
_journal_issue 7
_journal_name_full Organometallics
_journal_page_first 2187
_journal_paper_doi 10.1021/om400061p
_journal_volume 32
_journal_year 2013
_chemical_formula_structural '(Ni (C27 H31 N3) (C2 H3 N) Cl2) . 0.25(C2 H3 N)'
_chemical_formula_sum 'C29.5 H34.75 Cl2 N4.25 Ni'
_chemical_formula_weight 578.48
_chemical_name_common 2,6-iPr2LNiCl2(CH3CN)
_chemical_name_systematic
; 
acetonitrile dichloro(2,6-bis{1-[(2-isopropylphenyl)-imino]ethyl}pyridine)nickel(II) 
;
_space_group_IT_number 60
_symmetry_cell_setting orthorhombic
_symmetry_space_group_name_Hall '-P 2n 2ab'
_symmetry_space_group_name_H-M 'P b c n'
_atom_sites_solution_hydrogens geom
_atom_sites_solution_primary direct
_atom_sites_solution_secondary difmap
_audit_creation_method SHELXL-97
_cell_angle_alpha 90.00
_cell_angle_beta 90.00
_cell_angle_gamma 90.00
_cell_formula_units_Z 8
_cell_length_a 24.8348(12)
_cell_length_b 28.6396(12)
_cell_length_c 8.5557(3)
_cell_measurement_reflns_used 9979
_cell_measurement_temperature 293(2)
_cell_measurement_theta_max 27.32
_cell_measurement_theta_min 2.29
_cell_volume 6085.3(4)
_computing_cell_refinement 'SAINT (Bruker-AXS, 2004)'
_computing_data_collection 'APEX2 (Bruker-AXS, 2004)'
_computing_data_reduction 'SAINT (Bruker-AXS, 2004)'
_computing_molecular_graphics 'SHELXTL (Bruker-AXS, 2004)'
_computing_publication_material 'CIFTAB-97 (Sheldrick, 1998)'
_computing_structure_refinement 'SHELXL-97 (Sheldrick, 1998)'
_computing_structure_solution 'SHELXS-97 (Sheldrick, 1998)'
_diffrn_ambient_temperature 293(2)
_diffrn_detector_area_resol_mean 25
_diffrn_measured_fraction_theta_full 0.999
_diffrn_measured_fraction_theta_max 0.999
_diffrn_measurement_device_type 'Bruker X8Apex'
_diffrn_measurement_method '\f and \w scans'
_diffrn_radiation_monochromator graphite
_diffrn_radiation_probe x-ray
_diffrn_radiation_source 'fine-focus sealed tube'
_diffrn_radiation_type MoK\a
_diffrn_radiation_wavelength 0.71073
_diffrn_reflns_av_R_equivalents 0.0490
_diffrn_reflns_av_sigmaI/netI 0.0320
_diffrn_reflns_limit_h_max 32
_diffrn_reflns_limit_h_min -32
_diffrn_reflns_limit_k_max 37
_diffrn_reflns_limit_k_min -37
_diffrn_reflns_limit_l_max 10
_diffrn_reflns_limit_l_min -11
_diffrn_reflns_number 56579
_diffrn_reflns_theta_full 25.00
_diffrn_reflns_theta_max 27.56
_diffrn_reflns_theta_min 1.09
_diffrn_standards_decay_% 0
_diffrn_standards_interval_count 0
_diffrn_standards_interval_time 0
_diffrn_standards_number 0
_exptl_absorpt_coefficient_mu 0.837
_exptl_absorpt_correction_T_max 0.8847
_exptl_absorpt_correction_T_min 0.7306
_exptl_absorpt_correction_type multi-scan
_exptl_absorpt_process_details 'SADABS (Bruker-AXS, 2004)'
_exptl_crystal_colour brown
_exptl_crystal_density_diffrn 1.263
_exptl_crystal_density_method 'not measured'
_exptl_crystal_description plate
_exptl_crystal_F_000 2428
_exptl_crystal_size_max 0.40
_exptl_crystal_size_mid 0.20
_exptl_crystal_size_min 0.15
_refine_diff_density_max 1.141
_refine_diff_density_min -0.477
_refine_diff_density_rms 0.165
_refine_ls_extinction_method none
_refine_ls_goodness_of_fit_ref 1.078
_refine_ls_hydrogen_treatment constr
_refine_ls_matrix_type full
_refine_ls_number_parameters 349
_refine_ls_number_reflns 7026
_refine_ls_number_restraints 12
_refine_ls_restrained_S_all 1.084
_refine_ls_R_factor_all 0.0851
_refine_ls_R_factor_gt 0.0519
_refine_ls_shift/su_max 0.000
_refine_ls_shift/su_mean 0.000
_refine_ls_structure_factor_coef Fsqd
_refine_ls_weighting_details 'calc w=1/[\s^2^(Fo^2^)+(0.1140P)^2^+2.8330P] where P=(Fo^2^+2Fc^2^)/3'
_refine_ls_weighting_scheme calc
_refine_ls_wR_factor_gt 0.1615
_refine_ls_wR_factor_ref 0.1864
_reflns_number_gt 5048
_reflns_number_total 7026
_reflns_threshold_expression >2\s(I)
_cod_data_source_file om400061p_si_001.cif
_cod_data_source_block brni
_cod_depositor_comments
;
The following automatic conversions were performed:

'_symmetry_cell_setting' value 'Orthorhombic' changed to
'orthorhombic' according to
/home/saulius/struct/CIF-dictionaries/cif_core.dic dictionary named
'cif_core.dic' version 2.4.2 from 2011-04-26.

Automatic conversion script
Id: cif_fix_values 1891 2012-01-12 08:04:46Z andrius 
;
_cod_original_formula_sum 'C29.50 H34.75 Cl2 N4.25 Ni'
_cod_database_code 4080529

loop_
_symmetry_equiv_pos_as_xyz
'x, y, z'
'-x+1/2, -y+1/2, z+1/2'
'-x, y, -z+1/2'
'x+1/2, -y+1/2, -z'
'-x, -y, -z'
'x-1/2, y-1/2, -z-1/2'
'x, -y, z-1/2'
'-x-1/2, y-1/2, z'

loop_
_atom_site_label
_atom_site_type_symbol
_atom_site_fract_x
_atom_site_fract_y
_atom_site_fract_z
_atom_site_U_iso_or_equiv
_atom_site_adp_type
_atom_site_occupancy
_atom_site_symmetry_multiplicity
_atom_site_calc_flag
_atom_site_refinement_flags
Ni1 Ni 0.222153(15) 0.125446(13) 0.03340(4) 0.03131(15) Uani 1 1 d .
Cl1 Cl 0.17831(4) 0.13278(3) -0.21582(10) 0.0471(2) Uani 1 1 d .
Cl2 Cl 0.26666(4) 0.12016(3) 0.28093(10) 0.0431(2) Uani 1 1 d .
N1 N 0.28421(10) 0.08155(9) -0.0753(3) 0.0348(6) Uani 1 1 d .
N2 N 0.19415(10) 0.06092(9) 0.0612(3) 0.0353(6) Uani 1 1 d .
N3 N 0.14731(11) 0.13661(9) 0.1621(3) 0.0370(6) Uani 1 1 d .
C1 C 0.30651(16) -0.00019(13) -0.1422(5) 0.0566(9) Uani 1 1 d .
H1A H 0.3378 0.0130 -0.1908 0.085 Uiso 1 1 calc R
H1B H 0.2857 -0.0166 -0.2190 0.085 Uiso 1 1 calc R
H1C H 0.3174 -0.0215 -0.0615 0.085 Uiso 1 1 calc R
C2 C 0.27321(13) 0.03793(11) -0.0726(4) 0.0380(7) Uani 1 1 d .
C3 C 0.22263(14) 0.02473(11) 0.0082(4) 0.0396(7) Uani 1 1 d .
C4 C 0.20527(17) -0.02083(12) 0.0316(5) 0.0520(9) Uani 1 1 d .
H4 H 0.2251 -0.0460 -0.0057 0.062 Uiso 1 1 calc R
C5 C 0.15747(18) -0.02766(13) 0.1124(6) 0.0653(12) Uani 1 1 d .
H5 H 0.1448 -0.0578 0.1297 0.078 Uiso 1 1 calc R
C6 C 0.12861(16) 0.01016(14) 0.1670(5) 0.0608(11) Uani 1 1 d .
H6 H 0.0965 0.0058 0.2212 0.073 Uiso 1 1 calc R
C7 C 0.14838(13) 0.05479(12) 0.1394(4) 0.0425(7) Uani 1 1 d .
C8 C 0.12364(13) 0.09852(12) 0.1989(4) 0.0448(8) Uani 1 1 d .
C9 C 0.07510(17) 0.09532(17) 0.3020(6) 0.0754(14) Uani 1 1 d .
H9A H 0.0635 0.1262 0.3301 0.113 Uiso 1 1 calc R
H9B H 0.0840 0.0782 0.3949 0.113 Uiso 1 1 calc R
H9C H 0.0467 0.0796 0.2472 0.113 Uiso 1 1 calc R
C11 C 0.33107(12) 0.09646(11) -0.1619(4) 0.0365(7) Uani 1 1 d .
C12 C 0.32241(14) 0.11020(12) -0.3152(4) 0.0442(8) Uani 1 1 d .
H12 H 0.2875 0.1113 -0.3542 0.053 Uiso 1 1 calc R
C14 C 0.41668(17) 0.12057(15) -0.3506(5) 0.0582(10) Uani 1 1 d .
H14 H 0.4459 0.1275 -0.4145 0.070 Uiso 1 1 calc R
C13 C 0.36489(16) 0.12216(14) -0.4102(4) 0.0515(9) Uani 1 1 d .
H13 H 0.3589 0.1312 -0.5131 0.062 Uiso 1 1 calc R
C15 C 0.42484(15) 0.10867(17) -0.1969(4) 0.0598(10) Uani 1 1 d .
H15 H 0.4597 0.1092 -0.1575 0.072 Uiso 1 1 calc R
C16 C 0.38270(13) 0.09578(13) -0.0971(4) 0.0459(8) Uani 1 1 d .
C17 C 0.39429(16) 0.08199(18) 0.0704(4) 0.0626(12) Uani 1 1 d .
H17 H 0.3601 0.0728 0.1185 0.075 Uiso 1 1 calc R
C18 C 0.4325(2) 0.0403(2) 0.0812(7) 0.0983(19) Uani 1 1 d .
H18A H 0.4384 0.0325 0.1890 0.147 Uiso 1 1 calc R
H18B H 0.4662 0.0481 0.0330 0.147 Uiso 1 1 calc R
H18C H 0.4168 0.0140 0.0283 0.147 Uiso 1 1 calc R
C19 C 0.4159(2) 0.1242(2) 0.1612(5) 0.0871(17) Uani 1 1 d .
H19A H 0.4232 0.1152 0.2672 0.131 Uiso 1 1 calc R
H19B H 0.3896 0.1487 0.1602 0.131 Uiso 1 1 calc R
H19C H 0.4485 0.1351 0.1130 0.131 Uiso 1 1 calc R
C21 C 0.13070(12) 0.17971(12) 0.2344(4) 0.0401(7) Uani 1 1 d .
C22 C 0.14686(16) 0.18711(16) 0.3864(4) 0.0575(10) Uani 1 1 d .
H22 H 0.1665 0.1643 0.4387 0.069 Uiso 1 1 calc R
C23 C 0.13403(19) 0.2283(2) 0.4612(5) 0.0741(14) Uani 1 1 d .
H23 H 0.1445 0.2330 0.5644 0.089 Uiso 1 1 calc R
C24 C 0.10578(19) 0.26228(18) 0.3831(6) 0.0735(13) Uani 1 1 d .
H24 H 0.0981 0.2906 0.4316 0.088 Uiso 1 1 calc R
C25 C 0.08915(18) 0.25406(14) 0.2335(5) 0.0615(10) Uani 1 1 d .
H25 H 0.0689 0.2769 0.1834 0.074 Uiso 1 1 calc R
C26 C 0.10094(14) 0.21323(13) 0.1524(4) 0.0449(8) Uani 1 1 d .
C27 C 0.08043(17) 0.20428(15) -0.0105(4) 0.0554(10) Uani 1 1 d .
H27 H 0.1026 0.1796 -0.0572 0.066 Uiso 1 1 calc R
C28 C 0.0229(3) 0.1869(3) -0.0024(7) 0.114(2) Uani 1 1 d .
H28A H 0.0100 0.1806 -0.1060 0.171 Uiso 1 1 calc R
H28B H 0.0007 0.2103 0.0456 0.171 Uiso 1 1 calc R
H28C H 0.0216 0.1588 0.0586 0.171 Uiso 1 1 calc R
C29 C 0.0835(3) 0.2472(2) -0.1158(6) 0.103(2) Uani 1 1 d .
H29A H 0.0702 0.2394 -0.2179 0.155 Uiso 1 1 calc R
H29B H 0.1203 0.2573 -0.1237 0.155 Uiso 1 1 calc R
H29C H 0.0620 0.2718 -0.0722 0.155 Uiso 1 1 calc R
N1M N 0.24254(12) 0.19448(10) 0.0231(3) 0.0425(6) Uani 1 1 d .
C1M C 0.23782(15) 0.23293(12) 0.0497(4) 0.0432(8) Uani 1 1 d .
C2M C 0.23035(18) 0.28228(14) 0.0819(6) 0.0669(12) Uani 1 1 d .
H2MA H 0.2301 0.2994 -0.0147 0.100 Uiso 1 1 calc R
H2MB H 0.2593 0.2933 0.1465 0.100 Uiso 1 1 calc R
H2MC H 0.1967 0.2868 0.1351 0.100 Uiso 1 1 calc R
C1S C 0.0000 -0.0771(6) 0.2500 0.100(4) Uani 0.50 2 d SPU
C2S C 0.0078(8) -0.0472(7) 0.356(2) 0.071(4) Uani 0.25 1 d PU
N1S N 0.0077(5) -0.0214(6) 0.4463(17) 0.066(4) Uani 0.25 1 d PU

loop_
_atom_site_aniso_label
_atom_site_aniso_U_11
_atom_site_aniso_U_22
_atom_site_aniso_U_33
_atom_site_aniso_U_23
_atom_site_aniso_U_13
_atom_site_aniso_U_12
Ni1 0.0343(2) 0.0245(2) 0.0352(2) 0.00104(14) -0.00069(15) -0.00110(14)
Cl1 0.0594(6) 0.0434(5) 0.0385(4) -0.0022(3) -0.0090(4) 0.0073(4)
Cl2 0.0454(4) 0.0436(4) 0.0402(4) -0.0005(3) -0.0092(3) 0.0033(3)
N1 0.0370(14) 0.0312(13) 0.0361(13) -0.0013(11) -0.0042(10) 0.0040(10)
N2 0.0344(13) 0.0282(12) 0.0431(14) 0.0058(11) -0.0061(11) -0.0004(10)
N3 0.0320(13) 0.0409(14) 0.0381(13) 0.0043(11) -0.0029(11) 0.0012(11)
C1 0.066(2) 0.0363(18) 0.068(2) -0.0135(17) -0.006(2) 0.0123(18)
C2 0.0446(18) 0.0298(15) 0.0396(16) -0.0020(13) -0.0118(13) 0.0061(13)
C3 0.0458(18) 0.0264(15) 0.0468(17) 0.0005(13) -0.0142(14) 0.0012(13)
C4 0.057(2) 0.0291(17) 0.070(2) 0.0047(16) -0.0224(19) -0.0014(16)
C5 0.067(3) 0.0331(18) 0.096(3) 0.0194(19) -0.025(2) -0.0157(18)
C6 0.046(2) 0.050(2) 0.086(3) 0.025(2) -0.009(2) -0.0126(17)
C7 0.0350(16) 0.0406(17) 0.0519(19) 0.0118(14) -0.0102(14) -0.0048(14)
C8 0.0338(16) 0.0457(19) 0.055(2) 0.0125(16) -0.0033(14) 0.0006(14)
C9 0.044(2) 0.077(3) 0.105(4) 0.028(3) 0.024(2) 0.000(2)
C11 0.0376(16) 0.0350(15) 0.0370(15) -0.0034(13) 0.0021(13) 0.0062(12)
C12 0.0465(19) 0.0423(18) 0.0439(18) -0.0005(14) -0.0054(15) 0.0048(15)
C14 0.046(2) 0.082(3) 0.047(2) 0.0059(19) 0.0115(17) 0.0077(19)
C13 0.058(2) 0.063(2) 0.0340(16) 0.0067(16) 0.0041(16) 0.0094(18)
C15 0.0366(18) 0.093(3) 0.050(2) 0.005(2) 0.0006(16) 0.0045(19)
C16 0.0389(17) 0.058(2) 0.0405(17) 0.0043(16) -0.0005(14) 0.0057(16)
C17 0.0383(19) 0.105(4) 0.0444(19) 0.017(2) -0.0050(16) 0.005(2)
C18 0.085(4) 0.121(5) 0.089(4) 0.030(3) -0.021(3) 0.024(3)
C19 0.078(3) 0.139(5) 0.044(2) -0.002(3) -0.008(2) -0.002(3)
C21 0.0322(15) 0.0449(18) 0.0433(17) 0.0002(14) 0.0048(13) 0.0008(13)
C22 0.050(2) 0.079(3) 0.0429(19) -0.0075(18) 0.0001(16) 0.009(2)
C23 0.058(3) 0.104(4) 0.061(3) -0.029(3) -0.002(2) 0.015(3)
C24 0.069(3) 0.072(3) 0.080(3) -0.033(2) 0.010(2) 0.002(2)
C25 0.063(3) 0.053(2) 0.069(3) -0.0062(19) 0.009(2) 0.0129(19)
C26 0.0389(17) 0.0487(19) 0.0470(18) 0.0020(15) 0.0056(15) 0.0049(15)
C27 0.061(2) 0.062(2) 0.0432(18) 0.0003(17) -0.0023(17) 0.019(2)
C28 0.102(5) 0.162(7) 0.079(4) 0.011(4) -0.038(3) -0.040(5)
C29 0.143(6) 0.097(4) 0.070(3) 0.031(3) -0.006(3) -0.012(4)
N1M 0.0476(16) 0.0276(14) 0.0523(16) 0.0011(12) -0.0003(13) -0.0040(12)
C1M 0.0418(17) 0.0378(18) 0.0500(19) 0.0024(14) 0.0041(15) -0.0039(15)
C2M 0.067(3) 0.035(2) 0.099(3) -0.011(2) 0.011(2) -0.0045(18)
C1S 0.142(10) 0.071(9) 0.086(9) 0.000 0.034(8) 0.000
C2S 0.074(7) 0.064(9) 0.074(10) 0.037(6) 0.029(7) -0.009(6)
N1S 0.031(5) 0.086(10) 0.079(10) 0.047(7) 0.007(6) -0.015(6)

loop_
_atom_type_symbol
_atom_type_description
_atom_type_scat_dispersion_real
_atom_type_scat_dispersion_imag
_atom_type_scat_source
C C 0.0033 0.0016 'International Tables Vol C Tables 4.2.6.8 and 6.1.1.4'
H H 0.0000 0.0000 'International Tables Vol C Tables 4.2.6.8 and 6.1.1.4'
N N 0.0061 0.0033 'International Tables Vol C Tables 4.2.6.8 and 6.1.1.4'
Cl Cl 0.1484 0.1585 'International Tables Vol C Tables 4.2.6.8 and 6.1.1.4'
Ni Ni 0.3393 1.1124 'International Tables Vol C Tables 4.2.6.8 and 6.1.1.4'

loop_
_geom_angle_atom_site_label_1
_geom_angle_atom_site_label_2
_geom_angle_atom_site_label_3
_geom_angle
_geom_angle_site_symmetry_1
_geom_angle_site_symmetry_3
_geom_angle_publ_flag
Cl2 Ni1 Cl1 178.52(3) . . yes
N1 Ni1 Cl1 89.55(7) . . yes
N1 Ni1 Cl2 90.83(7) . . yes
N2 Ni1 Cl1 91.65(8) . . yes
N2 Ni1 Cl2 89.82(8) . . yes
N2 Ni1 N1 76.36(10) . . yes
N2 Ni1 N3 77.18(10) . . yes
N2 Ni1 N1M 172.37(12) . . yes
N3 Ni1 Cl1 92.81(7) . . yes
N3 Ni1 Cl2 87.48(7) . . yes
N3 Ni1 N1 153.49(10) . . yes
N1M Ni1 Cl1 89.40(8) . . yes
N1M Ni1 Cl2 89.13(8) . . yes
N1M Ni1 N1 111.22(11) . . yes
N1M Ni1 N3 95.22(11) . . yes
C2 N1 Ni1 113.7(2) . . ?
C2 N1 C11 118.1(3) . . ?
C11 N1 Ni1 127.86(19) . . ?
C3 N2 Ni1 119.7(2) . . ?
C7 N2 Ni1 118.8(2) . . ?
C7 N2 C3 121.4(3) . . ?
C8 N3 Ni1 113.0(2) . . ?
C8 N3 C21 119.6(3) . . ?
C21 N3 Ni1 125.8(2) . . ?
H1A C1 H1B 109.5 . . ?
H1A C1 H1C 109.5 . . ?
H1B C1 H1C 109.5 . . ?
C2 C1 H1A 109.5 . . ?
C2 C1 H1B 109.5 . . ?
C2 C1 H1C 109.5 . . ?
N1 C2 C1 126.0(3) . . ?
N1 C2 C3 116.0(3) . . ?
C3 C2 C1 117.9(3) . . ?
N2 C3 C2 114.2(3) . . ?
N2 C3 C4 121.1(3) . . ?
C4 C3 C2 124.8(3) . . ?
C3 C4 H4 121.0 . . ?
C5 C4 C3 118.0(4) . . ?
C5 C4 H4 121.0 . . ?
C4 C5 H5 119.9 . . ?
C6 C5 C4 120.2(3) . . ?
C6 C5 H5 119.9 . . ?
C5 C6 H6 120.6 . . ?
C5 C6 C7 118.7(4) . . ?
C7 C6 H6 120.6 . . ?
N2 C7 C6 120.6(3) . . ?
N2 C7 C8 114.5(3) . . ?
C6 C7 C8 124.8(3) . . ?
N3 C8 C7 116.4(3) . . ?
N3 C8 C9 124.6(4) . . ?
C7 C8 C9 118.9(3) . . ?
C8 C9 H9A 109.5 . . ?
C8 C9 H9B 109.5 . . ?
C8 C9 H9C 109.5 . . ?
H9A C9 H9B 109.5 . . ?
H9A C9 H9C 109.5 . . ?
H9B C9 H9C 109.5 . . ?
C12 C11 N1 116.4(3) . . ?
C12 C11 C16 121.5(3) . . ?
C16 C11 N1 122.1(3) . . ?
C11 C12 H12 119.6 . . ?
C13 C12 C11 120.7(3) . . ?
C13 C12 H12 119.6 . . ?
C13 C14 H14 120.1 . . ?
C15 C14 H14 120.1 . . ?
C15 C14 C13 119.9(4) . . ?
C12 C13 C14 119.1(3) . . ?
C12 C13 H13 120.4 . . ?
C14 C13 H13 120.4 . . ?
C14 C15 H15 118.7 . . ?
C14 C15 C16 122.6(4) . . ?
C16 C15 H15 118.7 . . ?
C11 C16 C15 116.1(3) . . ?
C11 C16 C17 123.6(3) . . ?
C15 C16 C17 120.3(3) . . ?
C16 C17 H17 107.6 . . ?
C16 C17 C18 112.3(4) . . ?
C16 C17 C19 109.9(4) . . ?
C18 C17 H17 107.6 . . ?
C18 C17 C19 111.6(4) . . ?
C19 C17 H17 107.6 . . ?
C17 C18 H18A 109.5 . . ?
C17 C18 H18B 109.5 . . ?
C17 C18 H18C 109.5 . . ?
H18A C18 H18B 109.5 . . ?
H18A C18 H18C 109.5 . . ?
H18B C18 H18C 109.5 . . ?
C17 C19 H19A 109.5 . . ?
C17 C19 H19B 109.5 . . ?
C17 C19 H19C 109.5 . . ?
H19A C19 H19B 109.5 . . ?
H19A C19 H19C 109.5 . . ?
H19B C19 H19C 109.5 . . ?
C22 C21 N3 117.0(3) . . ?
C22 C21 C26 121.4(3) . . ?
C26 C21 N3 121.6(3) . . ?
C21 C22 H22 119.9 . . ?
C21 C22 C23 120.2(4) . . ?
C23 C22 H22 119.9 . . ?
C22 C23 H23 120.0 . . ?
C24 C23 C22 119.9(4) . . ?
C24 C23 H23 120.0 . . ?
C23 C24 H24 120.4 . . ?
C25 C24 C23 119.2(4) . . ?
C25 C24 H24 120.4 . . ?
C24 C25 H25 118.3 . . ?
C24 C25 C26 123.3(4) . . ?
C26 C25 H25 118.3 . . ?
C21 C26 C27 121.7(3) . . ?
C25 C26 C21 116.0(3) . . ?
C25 C26 C27 122.3(3) . . ?
C26 C27 H27 108.1 . . ?
C26 C27 C28 109.4(4) . . ?
C26 C27 C29 113.1(4) . . ?
C28 C27 H27 108.1 . . ?
C28 C27 C29 109.8(5) . . ?
C29 C27 H27 108.1 . . ?
C27 C28 H28A 109.5 . . ?
C27 C28 H28B 109.5 . . ?
C27 C28 H28C 109.5 . . ?
H28A C28 H28B 109.5 . . ?
H28A C28 H28C 109.5 . . ?
H28B C28 H28C 109.5 . . ?
C27 C29 H29A 109.5 . . ?
C27 C29 H29B 109.5 . . ?
C27 C29 H29C 109.5 . . ?
H29A C29 H29B 109.5 . . ?
H29A C29 H29C 109.5 . . ?
H29B C29 H29C 109.5 . . ?
C1M N1M Ni1 155.3(3) . . ?
N1M C1M C2M 178.5(4) . . ?
C1M C2M H2MA 109.5 . . ?
C1M C2M H2MB 109.5 . . ?
C1M C2M H2MC 109.5 . . ?
H2MA C2M H2MB 109.5 . . ?
H2MA C2M H2MC 109.5 . . ?
H2MB C2M H2MC 109.5 . . ?
C2S C1S C2S 95(2) 3 . ?
C1S C2S C2S 42.7(10) . 3 ?
N1S C2S C1S 171(2) . . ?
N1S C2S C2S 135.0(14) . 3 ?
C2S N1S N1S 163(2) . 5_556 ?

loop_
_geom_bond_atom_site_label_1
_geom_bond_atom_site_label_2
_geom_bond_distance
_geom_bond_site_symmetry_2
_geom_bond_publ_flag
Ni1 Cl1 2.4033(9) . yes
Ni1 Cl2 2.3937(9) . yes
Ni1 N1 2.196(3) . yes
Ni1 N2 1.989(3) . yes
Ni1 N3 2.184(3) . yes
Ni1 N1M 2.043(3) . yes
N1 C2 1.279(4) . ?
N1 C11 1.444(4) . ?
N2 C3 1.334(4) . ?
N2 C7 1.331(4) . ?
N3 C8 1.278(4) . ?
N3 C21 1.441(4) . ?
C1 H1A 0.9600 . ?
C1 H1B 0.9600 . ?
C1 H1C 0.9600 . ?
C1 C2 1.493(5) . ?
C2 C3 1.483(5) . ?
C3 C4 1.389(5) . ?
C4 H4 0.9300 . ?
C4 C5 1.387(6) . ?
C5 H5 0.9300 . ?
C5 C6 1.380(6) . ?
C6 H6 0.9300 . ?
C6 C7 1.389(5) . ?
C7 C8 1.485(5) . ?
C8 C9 1.497(5) . ?
C9 H9A 0.9600 . ?
C9 H9B 0.9600 . ?
C9 H9C 0.9600 . ?
C11 C12 1.386(5) . ?
C11 C16 1.397(5) . ?
C12 H12 0.9300 . ?
C12 C13 1.375(5) . ?
C14 H14 0.9300 . ?
C14 C13 1.384(6) . ?
C14 C15 1.374(5) . ?
C13 H13 0.9300 . ?
C15 H15 0.9300 . ?
C15 C16 1.400(5) . ?
C16 C17 1.514(5) . ?
C17 H17 0.9800 . ?
C17 C18 1.528(7) . ?
C17 C19 1.534(7) . ?
C18 H18A 0.9600 . ?
C18 H18B 0.9600 . ?
C18 H18C 0.9600 . ?
C19 H19A 0.9600 . ?
C19 H19B 0.9600 . ?
C19 H19C 0.9600 . ?
C21 C22 1.377(5) . ?
C21 C26 1.400(5) . ?
C22 H22 0.9300 . ?
C22 C23 1.379(6) . ?
C23 H23 0.9300 . ?
C23 C24 1.374(7) . ?
C24 H24 0.9300 . ?
C24 C25 1.365(6) . ?
C25 H25 0.9300 . ?
C25 C26 1.391(5) . ?
C26 C27 1.506(5) . ?
C27 H27 0.9800 . ?
C27 C28 1.514(7) . ?
C27 C29 1.525(6) . ?
C28 H28A 0.9600 . ?
C28 H28B 0.9600 . ?
C28 H28C 0.9600 . ?
C29 H29A 0.9600 . ?
C29 H29B 0.9600 . ?
C29 H29C 0.9600 . ?
N1M C1M 1.131(4) . ?
C1M C2M 1.452(5) . ?
C2M H2MA 0.9600 . ?
C2M H2MB 0.9600 . ?
C2M H2MC 0.9600 . ?
C1S C2S 1.26(2) . ?
C1S C2S 1.26(2) 3 ?
C2S C2S 1.85(4) 3 ?
C2S N1S 1.07(2) . ?
N1S N1S 1.58(4) 5_556 ?
